data_4333941
loop_
_publ_author_name
'Maria Batuk'
'Dmitry Batuk'
'Alexander A. Tsirlin'
'Marina G. Rozova'
'Evgeny V. Antipov'
'Joke Hadermann'
'Gustaaf Van Tendeloo'

_publ_contact_author_name M.Batuk
_publ_section_title
;
 Homologous Series of Layered Perovskites An+1BnO3n-1Cl: Crystal and
 Magnetic Structure of a New Oxychloride Pb4BiFe4O11Cl
;
_journal_name_full 'Inorganic Chemistry'
_journal_page_first 2208
_journal_page_last 2218
_journal_paper_doi 10.1021/ic302667a
_journal_volume 52
_journal_year 2013
_chemical_formula_sum 'Bi Cl Fe4 O11 Pb4'
_chemical_formula_weight 1470.8
_chemical_name_systematic ' ?'
_space_group_IT_number 55
_symmetry_cell_setting orthorhombic
_symmetry_Int_Tables_number 55
_symmetry_space_group_name_Hall '-P 2 2ab'
_symmetry_space_group_name_H-M 'P b a m'
_cell_angle_alpha 90
_cell_angle_beta 90
_cell_angle_gamma 90
_cell_formula_units_Z 2
_cell_length_a 5.51850(10)
_cell_length_b 5.51850(10)
_cell_length_c 19.5205(6)
_cell_measurement_temperature 1.5
_cell_volume 594.47(2)
_diffrn_ambient_temperature 1.5
_diffrn_measurement_device_type 'HRPT LNS PSI'
_diffrn_radiation_probe neutron
_diffrn_radiation_type neutron
_diffrn_radiation_wavelength 1.8857
_exptl_absorpt_coefficient_mu 0.016
_exptl_crystal_density_diffrn 8.224
_exptl_crystal_F_000 1240
_pd_char_colour 'light brown'
_pd_instr_location ' ?'
_pd_meas_2theta_range_inc 0.05
_pd_meas_2theta_range_max 164.600
_pd_meas_2theta_range_min 3.650
_pd_meas_number_of_points 3220
_pd_proc_2theta_range_inc 0.05
_pd_proc_2theta_range_max 154.95
_pd_proc_2theta_range_min 7.75
_pd_proc_ls_background_function '9 Legendre polynoms'
_pd_proc_ls_pref_orient_corr none
_pd_proc_ls_profile_function Pseudo-Voigt
_pd_proc_ls_prof_R_factor 0.0353
_pd_proc_ls_prof_wR_expected 0.0266
_pd_proc_ls_prof_wR_factor 0.0470
_refine_ls_number_constraints 16
_refine_ls_number_parameters 49
_refine_ls_number_restraints 0
_refine_ls_shift/su_max 0.0481
_refine_ls_shift/su_mean 0.0145
_refine_ls_weighting_scheme sigma
_cod_data_source_file ic302667a_si_002_2.cif
_cod_data_source_block I
_cod_original_sg_symbol_Hall '-P -2xab;-2yab;-2z'
_cod_original_formula_sum 'Bi1 Cl1 Fe4 O11 Pb4'
_cod_database_code 4333941

loop_
_symmetry_equiv_pos_site_id
_symmetry_equiv_pos_as_xyz
1 x,y,z
2 -x,-y,z
3 -x+1/2,y+1/2,-z
4 x+1/2,-y+1/2,-z
5 -x,-y,-z
6 x,y,-z
7 x+1/2,-y+1/2,z
8 -x+1/2,y+1/2,z

loop_
_atom_site_label
_atom_site_type_symbol
_atom_site_fract_x
_atom_site_fract_y
_atom_site_fract_z
_atom_site_adp_type
_atom_site_U_iso_or_equiv
_atom_site_symmetry_multiplicity
_atom_site_occupancy
_atom_site_calc_flag
Cl Cl 0 0 0 Uiso 0.0009(8) 2 1 d
Fe1 Fe 0 0 0.19231(12) Uiso 0.0044(7) 4 1 d
Fe2 Fe 0 0 0.39933(12) Uiso 0.0039(5) 4 1 d
Pb1 Pb 0.5 0 0.09479(13) Uiso 0.0043(6) 4 0.8 d
Bi1 Bi 0.5 0 0.09479(13) Uiso 0.0043(6) 4 0.2 d
Pb2 Pb 0.5 0 0.30616(14) Uani 0.017(9) 4 0.8 d
Bi2 Bi 0.5 0 0.30616(14) Uani 0.017(9) 4 0.2 d
Pb3 Pb 0.5 0 0.5 Uani 0.024(11) 2 0.8 d
Bi3 Bi 0.5 0 0.5 Uani 0.024(11) 2 0.2 d
O1 O 0.2526(7) -0.2474(7) 0.16201(13) Uiso 0.0048(6) 8 1 d
O2_1 O 0.2124(5) -0.2876(5) 0.38974(19) Uiso 0.0062(11) 8 0.807(10) d
O2_2 O 0.2876(5) -0.2124(5) 0.38974(19) Uiso 0.0062(11) 8 0.193(10) d
O3 O 0 0 0.2869(2) Uiso 0.0133(12) 4 1 d
O4 O 0 0 0.5 Uiso 0.0140(17) 2 1 d

loop_
_atom_site_aniso_label
_atom_site_aniso_type_symbol
_atom_site_aniso_U_11
_atom_site_aniso_U_22
_atom_site_aniso_U_33
_atom_site_aniso_U_12
_atom_site_aniso_U_13
_atom_site_aniso_U_23
Pb2 Pb 0.029(19) 0.013(17) 0.008(2) -0.001(3) 0 0
Bi2 Bi 0.029(19) 0.013(17) 0.008(2) -0.001(3) 0 0
Pb3 Pb 0.04(3) 0.01(2) 0.029(3) 0.004(4) 0 0
Bi3 Bi 0.04(3) 0.01(2) 0.029(3) 0.004(4) 0 0

loop_
_atom_type_symbol
_atom_type_scat_length_neutron
_atom_type_scat_source
Pb 9.405 International_Tables_Vol_C
Bi 8.532 International_Tables_Vol_C
Fe 9.450 International_Tables_Vol_C
O 5.803 International_Tables_Vol_C
Cl 9.577 International_Tables_Vol_C

loop_
_geom_angle_atom_site_label_1
_geom_angle_atom_site_label_2
_geom_angle_atom_site_label_3
_geom_angle_site_symmetry_1
_geom_angle_site_symmetry_3
_geom_angle
O1 Fe1 O1 . 2_555 146.28(16)
O1 Fe1 O1 . 7_445 85.17(16)
O1 Fe1 O1 . 8_555 85.17(16)
O1 Fe1 O3 . . 106.86(10)
O1 Fe1 O1 2_555 7_445 85.17(16)
O1 Fe1 O1 2_555 8_555 85.17(16)
O1 Fe1 O3 2_555 . 106.86(10)
O1 Fe1 O1 7_445 8_555 146.28(16)
O1 Fe1 O3 7_445 . 106.86(10)
O1 Fe1 O3 8_555 . 106.86(10)
O2_1 Fe2 O2_1 . 2_555 169.2(2)
O2_1 Fe2 O2_1 . 7_445 89.49(11)
O2_1 Fe2 O2_1 . 8_555 89.49(11)
O2_1 Fe2 O2_2 . . 17.01(11)
O2_1 Fe2 O2_2 . 2_555 159.78(14)
O2_1 Fe2 O2_2 . 7_445 72.53(11)
O2_1 Fe2 O2_2 . 8_555 106.40(12)
O2_1 Fe2 O3 . . 84.58(12)
O2_1 Fe2 O4 . . 95.42(12)
O2_1 Fe2 O2_1 2_555 7_445 89.49(11)
O2_1 Fe2 O2_1 2_555 8_555 89.49(11)
O2_1 Fe2 O2_2 2_555 . 159.78(14)
O2_1 Fe2 O2_2 2_555 2_555 17.01(11)
O2_1 Fe2 O2_2 2_555 7_445 106.40(12)
O2_1 Fe2 O2_2 2_555 8_555 72.53(11)
O2_1 Fe2 O3 2_555 . 84.58(12)
O2_1 Fe2 O4 2_555 . 95.42(12)
O2_1 Fe2 O2_1 7_445 8_555 169.2(2)
O2_1 Fe2 O2_2 7_445 . 106.40(12)
O2_1 Fe2 O2_2 7_445 2_555 72.53(11)
O2_1 Fe2 O2_2 7_445 7_445 17.01(11)
O2_1 Fe2 O2_2 7_445 8_555 159.78(14)
O2_1 Fe2 O3 7_445 . 84.58(12)
O2_1 Fe2 O4 7_445 . 95.42(12)
O2_1 Fe2 O2_2 8_555 . 72.53(11)
O2_1 Fe2 O2_2 8_555 2_555 106.40(12)
O2_1 Fe2 O2_2 8_555 7_445 159.78(14)
O2_1 Fe2 O2_2 8_555 8_555 17.01(11)
O2_1 Fe2 O3 8_555 . 84.58(12)
O2_1 Fe2 O4 8_555 . 95.42(12)
O2_2 Fe2 O2_2 . 2_555 169.2(2)
O2_2 Fe2 O2_2 . 7_445 89.49(11)
O2_2 Fe2 O2_2 . 8_555 89.49(11)
O2_2 Fe2 O3 . . 84.58(12)
O2_2 Fe2 O4 . . 95.42(12)
O2_2 Fe2 O2_2 2_555 7_445 89.49(11)
O2_2 Fe2 O2_2 2_555 8_555 89.49(11)
O2_2 Fe2 O3 2_555 . 84.58(12)
O2_2 Fe2 O4 2_555 . 95.42(12)
O2_2 Fe2 O2_2 7_445 8_555 169.2(2)
O2_2 Fe2 O3 7_445 . 84.58(12)
O2_2 Fe2 O4 7_445 . 95.42(12)
O2_2 Fe2 O3 8_555 . 84.58(12)
O2_2 Fe2 O4 8_555 . 95.42(12)
O3 Fe2 O4 . . 180.0(5)
Cl Pb1 Cl . 1_655 112.31(7)
Cl Pb1 Cl . 3_545 71.93(3)
Cl Pb1 Cl . 3_555 71.93(3)
Cl Pb1 O1 . . 80.06(9)
Cl Pb1 O1 . 2_655 143.01(10)
Cl Pb1 O1 . 7_545 142.89(10)
Cl Pb1 O1 . 8_555 79.62(8)
Cl Pb1 Cl 1_655 3_545 71.93(3)
Cl Pb1 Cl 1_655 3_555 71.93(3)
Cl Pb1 O1 1_655 . 143.01(10)
Cl Pb1 O1 1_655 2_655 80.06(9)
Cl Pb1 O1 1_655 7_545 79.62(8)
Cl Pb1 O1 1_655 8_555 142.89(10)
Cl Pb1 Cl 3_545 3_555 112.31(7)
Cl Pb1 O1 3_545 . 80.06(9)
Cl Pb1 O1 3_545 2_655 143.01(10)
Cl Pb1 O1 3_545 7_545 79.62(8)
Cl Pb1 O1 3_545 8_555 142.89(10)
Cl Pb1 O1 3_555 . 143.01(10)
Cl Pb1 O1 3_555 2_655 80.06(9)
Cl Pb1 O1 3_555 7_545 142.89(10)
Cl Pb1 O1 3_555 8_555 79.62(8)
O1 Pb1 O1 . 2_655 111.60(15)
O1 Pb1 O1 . 7_545 71.85(14)
O1 Pb1 O1 . 8_555 71.85(14)
O1 Pb1 O1 2_655 7_545 71.85(14)
O1 Pb1 O1 2_655 8_555 71.85(14)
O1 Pb1 O1 7_545 8_555 112.70(15)
O2_1 Pb2 O2_1 . 2_655 107.97(13)
O2_1 Pb2 O2_1 . 7_545 65.64(11)
O2_1 Pb2 O2_1 . 8_555 65.64(11)
O2_1 Pb2 O2_2 . . 8.52(11)
O2_1 Pb2 O2_2 . 2_655 99.45(14)
O2_1 Pb2 O2_2 . 7_545 69.77(10)
O2_1 Pb2 O2_2 . 8_555 69.77(10)
O2_1 Pb2 O3 . . 60.82(9)
O2_1 Pb2 O3 . 1_655 130.24(10)
O2_1 Pb2 O3 . 7_545 60.82(9)
O2_1 Pb2 O3 . 7_555 130.24(10)
O2_1 Pb2 O2_1 2_655 7_545 65.64(11)
O2_1 Pb2 O2_1 2_655 8_555 65.64(11)
O2_1 Pb2 O2_2 2_655 . 99.45(14)
O2_1 Pb2 O2_2 2_655 2_655 8.52(11)
O2_1 Pb2 O2_2 2_655 7_545 69.77(10)
O2_1 Pb2 O2_2 2_655 8_555 69.77(10)
O2_1 Pb2 O3 2_655 . 130.24(10)
O2_1 Pb2 O3 2_655 1_655 60.82(9)
O2_1 Pb2 O3 2_655 7_545 130.24(10)
O2_1 Pb2 O3 2_655 7_555 60.82(9)
O2_1 Pb2 O2_1 7_545 8_555 90.92(15)
O2_1 Pb2 O2_2 7_545 . 60.53(12)
O2_1 Pb2 O2_2 7_545 2_655 60.53(12)
O2_1 Pb2 O2_2 7_545 7_545 8.52(11)
O2_1 Pb2 O2_2 7_545 8_555 99.45(14)
O2_1 Pb2 O3 7_545 . 126.44(12)
O2_1 Pb2 O3 7_545 1_655 66.12(10)
O2_1 Pb2 O3 7_545 7_545 66.12(10)
O2_1 Pb2 O3 7_545 7_555 126.44(12)
O2_1 Pb2 O2_2 8_555 . 60.53(12)
O2_1 Pb2 O2_2 8_555 2_655 60.53(12)
O2_1 Pb2 O2_2 8_555 7_545 99.45(14)
O2_1 Pb2 O2_2 8_555 8_555 8.52(11)
O2_1 Pb2 O3 8_555 . 66.12(10)
O2_1 Pb2 O3 8_555 1_655 126.44(12)
O2_1 Pb2 O3 8_555 7_545 126.44(12)
O2_1 Pb2 O3 8_555 7_555 66.12(10)
O2_2 Pb2 O2_2 . 2_655 90.92(15)
O2_2 Pb2 O2_2 . 7_545 65.64(11)
O2_2 Pb2 O2_2 . 8_555 65.64(11)
O2_2 Pb2 O3 . . 66.12(10)
O2_2 Pb2 O3 . 1_655 126.44(12)
O2_2 Pb2 O3 . 7_545 66.12(10)
O2_2 Pb2 O3 . 7_555 126.44(12)
O2_2 Pb2 O2_2 2_655 7_545 65.64(11)
O2_2 Pb2 O2_2 2_655 8_555 65.64(11)
O2_2 Pb2 O3 2_655 . 126.44(12)
O2_2 Pb2 O3 2_655 1_655 66.12(10)
O2_2 Pb2 O3 2_655 7_545 126.44(12)
O2_2 Pb2 O3 2_655 7_555 66.12(10)
O2_2 Pb2 O2_2 7_545 8_555 107.97(13)
O2_2 Pb2 O3 7_545 . 130.24(10)
O2_2 Pb2 O3 7_545 1_655 60.82(9)
O2_2 Pb2 O3 7_545 7_545 60.82(9)
O2_2 Pb2 O3 7_545 7_555 130.24(10)
O2_2 Pb2 O3 8_555 . 60.82(9)
O2_2 Pb2 O3 8_555 1_655 130.24(10)
O2_2 Pb2 O3 8_555 7_545 130.24(10)
O2_2 Pb2 O3 8_555 7_555 60.82(9)
O3 Pb2 O3 . 1_655 164.51(16)
O3 Pb2 O3 . 7_545 88.96(2)
O3 Pb2 O3 . 7_555 88.96(2)
O3 Pb2 O3 1_655 7_545 88.96(2)
O3 Pb2 O3 1_655 7_555 88.96(2)
O3 Pb2 O3 7_545 7_555 164.51(16)
O2_1 Pb3 O2_1 . 2_655 92.39(9)
O2_1 Pb3 O2_1 . 3_556 123.26(8)
O2_1 Pb3 O2_1 . 4_546 123.26(8)
O2_1 Pb3 O2_1 . 5_656 180.0(5)
O2_1 Pb3 O2_1 . 6_556 87.61(9)
O2_1 Pb3 O2_1 . 7_545 56.74(8)
O2_1 Pb3 O2_1 . 8_555 56.74(8)
O2_1 Pb3 O2_2 . . 8.59(9)
O2_1 Pb3 O2_2 . 2_655 83.80(9)
O2_1 Pb3 O2_2 . 3_556 118.63(8)
O2_1 Pb3 O2_2 . 4_546 118.63(8)
O2_1 Pb3 O2_2 . 5_656 171.41(9)
O2_1 Pb3 O2_2 . 6_556 96.20(9)
O2_1 Pb3 O2_2 . 7_545 61.37(8)
O2_1 Pb3 O2_2 . 8_555 61.37(8)
O2_1 Pb3 O4 . . 59.31(5)
O2_1 Pb3 O4 . 1_655 120.69(5)
O2_1 Pb3 O4 . 3_546 59.31(5)
O2_1 Pb3 O4 . 3_556 120.69(5)
O2_1 Pb3 O2_1 2_655 3_556 123.26(8)
O2_1 Pb3 O2_1 2_655 4_546 123.26(8)
O2_1 Pb3 O2_1 2_655 5_656 87.61(9)
O2_1 Pb3 O2_1 2_655 6_556 180.0(5)
O2_1 Pb3 O2_1 2_655 7_545 56.74(8)
O2_1 Pb3 O2_1 2_655 8_555 56.74(8)
O2_1 Pb3 O2_2 2_655 . 83.80(9)
O2_1 Pb3 O2_2 2_655 2_655 8.59(9)
O2_1 Pb3 O2_2 2_655 3_556 118.63(8)
O2_1 Pb3 O2_2 2_655 4_546 118.63(8)
O2_1 Pb3 O2_2 2_655 5_656 96.20(9)
O2_1 Pb3 O2_2 2_655 6_556 171.41(9)
O2_1 Pb3 O2_2 2_655 7_545 61.37(8)
O2_1 Pb3 O2_2 2_655 8_555 61.37(8)
O2_1 Pb3 O4 2_655 . 120.69(5)
O2_1 Pb3 O4 2_655 1_655 59.31(5)
O2_1 Pb3 O4 2_655 3_546 120.69(5)
O2_1 Pb3 O4 2_655 3_556 59.31(5)
O2_1 Pb3 O2_1 3_556 4_546 75.21(9)
O2_1 Pb3 O2_1 3_556 5_656 56.74(8)
O2_1 Pb3 O2_1 3_556 6_556 56.74(8)
O2_1 Pb3 O2_1 3_556 7_545 180.0(5)
O2_1 Pb3 O2_1 3_556 8_555 104.79(9)
O2_1 Pb3 O2_2 3_556 . 128.88(9)
O2_1 Pb3 O2_2 3_556 2_655 128.88(9)
O2_1 Pb3 O2_2 3_556 3_556 8.59(9)
O2_1 Pb3 O2_2 3_556 4_546 83.80(9)
O2_1 Pb3 O2_2 3_556 5_656 51.12(9)
O2_1 Pb3 O2_2 3_556 6_556 51.12(9)
O2_1 Pb3 O2_2 3_556 7_545 171.41(9)
O2_1 Pb3 O2_2 3_556 8_555 96.20(9)
O2_1 Pb3 O4 3_556 . 64.44(6)
O2_1 Pb3 O4 3_556 1_655 115.56(6)
O2_1 Pb3 O4 3_556 3_546 115.56(6)
O2_1 Pb3 O4 3_556 3_556 64.44(6)
O2_1 Pb3 O2_1 4_546 5_656 56.74(8)
O2_1 Pb3 O2_1 4_546 6_556 56.74(8)
O2_1 Pb3 O2_1 4_546 7_545 104.79(9)
O2_1 Pb3 O2_1 4_546 8_555 180.0(5)
O2_1 Pb3 O2_2 4_546 . 128.88(9)
O2_1 Pb3 O2_2 4_546 2_655 128.88(9)
O2_1 Pb3 O2_2 4_546 3_556 83.80(9)
O2_1 Pb3 O2_2 4_546 4_546 8.59(9)
O2_1 Pb3 O2_2 4_546 5_656 51.12(9)
O2_1 Pb3 O2_2 4_546 6_556 51.12(9)
O2_1 Pb3 O2_2 4_546 7_545 96.20(9)
O2_1 Pb3 O2_2 4_546 8_555 171.41(9)
O2_1 Pb3 O4 4_546 . 115.56(6)
O2_1 Pb3 O4 4_546 1_655 64.44(6)
O2_1 Pb3 O4 4_546 3_546 64.44(6)
O2_1 Pb3 O4 4_546 3_556 115.56(6)
O2_1 Pb3 O2_1 5_656 6_556 92.39(9)
O2_1 Pb3 O2_1 5_656 7_545 123.26(8)
O2_1 Pb3 O2_1 5_656 8_555 123.26(8)
O2_1 Pb3 O2_2 5_656 . 171.41(9)
O2_1 Pb3 O2_2 5_656 2_655 96.20(9)
O2_1 Pb3 O2_2 5_656 3_556 61.37(8)
O2_1 Pb3 O2_2 5_656 4_546 61.37(8)
O2_1 Pb3 O2_2 5_656 5_656 8.59(9)
O2_1 Pb3 O2_2 5_656 6_556 83.80(9)
O2_1 Pb3 O2_2 5_656 7_545 118.63(8)
O2_1 Pb3 O2_2 5_656 8_555 118.63(8)
O2_1 Pb3 O4 5_656 . 120.69(5)
O2_1 Pb3 O4 5_656 1_655 59.31(5)
O2_1 Pb3 O4 5_656 3_546 120.69(5)
O2_1 Pb3 O4 5_656 3_556 59.31(5)
O2_1 Pb3 O2_1 6_556 7_545 123.26(8)
O2_1 Pb3 O2_1 6_556 8_555 123.26(8)
O2_1 Pb3 O2_2 6_556 . 96.20(9)
O2_1 Pb3 O2_2 6_556 2_655 171.41(9)
O2_1 Pb3 O2_2 6_556 3_556 61.37(8)
O2_1 Pb3 O2_2 6_556 4_546 61.37(8)
O2_1 Pb3 O2_2 6_556 5_656 83.80(9)
O2_1 Pb3 O2_2 6_556 6_556 8.59(9)
O2_1 Pb3 O2_2 6_556 7_545 118.63(8)
O2_1 Pb3 O2_2 6_556 8_555 118.63(8)
O2_1 Pb3 O4 6_556 . 59.31(5)
O2_1 Pb3 O4 6_556 1_655 120.69(5)
O2_1 Pb3 O4 6_556 3_546 59.31(5)
O2_1 Pb3 O4 6_556 3_556 120.69(5)
O2_1 Pb3 O2_1 7_545 8_555 75.21(9)
O2_1 Pb3 O2_2 7_545 . 51.12(9)
O2_1 Pb3 O2_2 7_545 2_655 51.12(9)
O2_1 Pb3 O2_2 7_545 3_556 171.41(9)
O2_1 Pb3 O2_2 7_545 4_546 96.20(9)
O2_1 Pb3 O2_2 7_545 5_656 128.88(9)
O2_1 Pb3 O2_2 7_545 6_556 128.88(9)
O2_1 Pb3 O2_2 7_545 7_545 8.59(9)
O2_1 Pb3 O2_2 7_545 8_555 83.80(9)
O2_1 Pb3 O4 7_545 . 115.56(6)
O2_1 Pb3 O4 7_545 1_655 64.44(6)
O2_1 Pb3 O4 7_545 3_546 64.44(6)
O2_1 Pb3 O4 7_545 3_556 115.56(6)
O2_1 Pb3 O2_2 8_555 . 51.12(9)
O2_1 Pb3 O2_2 8_555 2_655 51.12(9)
O2_1 Pb3 O2_2 8_555 3_556 96.20(9)
O2_1 Pb3 O2_2 8_555 4_546 171.41(9)
O2_1 Pb3 O2_2 8_555 5_656 128.88(9)
O2_1 Pb3 O2_2 8_555 6_556 128.88(9)
O2_1 Pb3 O2_2 8_555 7_545 83.80(9)
O2_1 Pb3 O2_2 8_555 8_555 8.59(9)
O2_1 Pb3 O4 8_555 . 64.44(6)
O2_1 Pb3 O4 8_555 1_655 115.56(6)
O2_1 Pb3 O4 8_555 3_546 115.56(6)
O2_1 Pb3 O4 8_555 3_556 64.44(6)
O2_2 Pb3 O2_2 . 2_655 75.21(9)
O2_2 Pb3 O2_2 . 3_556 123.26(8)
O2_2 Pb3 O2_2 . 4_546 123.26(8)
O2_2 Pb3 O2_2 . 5_656 180.0(5)
O2_2 Pb3 O2_2 . 6_556 104.79(9)
O2_2 Pb3 O2_2 . 7_545 56.74(8)
O2_2 Pb3 O2_2 . 8_555 56.74(8)
O2_2 Pb3 O4 . . 64.44(6)
O2_2 Pb3 O4 . 1_655 115.56(6)
O2_2 Pb3 O4 . 3_546 64.44(6)
O2_2 Pb3 O4 . 3_556 115.56(6)
O2_2 Pb3 O2_2 2_655 3_556 123.26(8)
O2_2 Pb3 O2_2 2_655 4_546 123.26(8)
O2_2 Pb3 O2_2 2_655 5_656 104.79(9)
O2_2 Pb3 O2_2 2_655 6_556 180.0(5)
O2_2 Pb3 O2_2 2_655 7_545 56.74(8)
O2_2 Pb3 O2_2 2_655 8_555 56.74(8)
O2_2 Pb3 O4 2_655 . 115.56(6)
O2_2 Pb3 O4 2_655 1_655 64.44(6)
O2_2 Pb3 O4 2_655 3_546 115.56(6)
O2_2 Pb3 O4 2_655 3_556 64.44(6)
O2_2 Pb3 O2_2 3_556 4_546 92.39(9)
O2_2 Pb3 O2_2 3_556 5_656 56.74(8)
O2_2 Pb3 O2_2 3_556 6_556 56.74(8)
O2_2 Pb3 O2_2 3_556 7_545 180.0(5)
O2_2 Pb3 O2_2 3_556 8_555 87.61(9)
O2_2 Pb3 O4 3_556 . 59.31(5)
O2_2 Pb3 O4 3_556 1_655 120.69(5)
O2_2 Pb3 O4 3_556 3_546 120.69(5)
O2_2 Pb3 O4 3_556 3_556 59.31(5)
O2_2 Pb3 O2_2 4_546 5_656 56.74(8)
O2_2 Pb3 O2_2 4_546 6_556 56.74(8)
O2_2 Pb3 O2_2 4_546 7_545 87.61(9)
O2_2 Pb3 O2_2 4_546 8_555 180.0(5)
O2_2 Pb3 O4 4_546 . 120.69(5)
O2_2 Pb3 O4 4_546 1_655 59.31(5)
O2_2 Pb3 O4 4_546 3_546 59.31(5)
O2_2 Pb3 O4 4_546 3_556 120.69(5)
O2_2 Pb3 O2_2 5_656 6_556 75.21(9)
O2_2 Pb3 O2_2 5_656 7_545 123.26(8)
O2_2 Pb3 O2_2 5_656 8_555 123.26(8)
O2_2 Pb3 O4 5_656 . 115.56(6)
O2_2 Pb3 O4 5_656 1_655 64.44(6)
O2_2 Pb3 O4 5_656 3_546 115.56(6)
O2_2 Pb3 O4 5_656 3_556 64.44(6)
O2_2 Pb3 O2_2 6_556 7_545 123.26(8)
O2_2 Pb3 O2_2 6_556 8_555 123.26(8)
O2_2 Pb3 O4 6_556 . 64.44(6)
O2_2 Pb3 O4 6_556 1_655 115.56(6)
O2_2 Pb3 O4 6_556 3_546 64.44(6)
O2_2 Pb3 O4 6_556 3_556 115.56(6)
O2_2 Pb3 O2_2 7_545 8_555 92.39(9)
O2_2 Pb3 O4 7_545 . 120.69(5)
O2_2 Pb3 O4 7_545 1_655 59.31(5)
O2_2 Pb3 O4 7_545 3_546 59.31(5)
O2_2 Pb3 O4 7_545 3_556 120.69(5)
O2_2 Pb3 O4 8_555 . 59.31(5)
O2_2 Pb3 O4 8_555 1_655 120.69(5)
O2_2 Pb3 O4 8_555 3_546 120.69(5)
O2_2 Pb3 O4 8_555 3_556 59.31(5)
O4 Pb3 O4 . 1_655 180.0(5)
O4 Pb3 O4 . 3_546 90
O4 Pb3 O4 . 3_556 90
O4 Pb3 O4 1_655 3_546 90
O4 Pb3 O4 1_655 3_556 90
O4 Pb3 O4 3_546 3_556 180.0(5)

loop_
_geom_bond_atom_site_label_1
_geom_bond_atom_site_label_2
_geom_bond_site_symmetry_2
_geom_bond_distance
Fe1 O1 . 2.039(4)
Fe1 O1 2_555 2.039(4)
Fe1 O1 7_445 2.039(4)
Fe1 O1 8_555 2.039(4)
Fe1 O3 . 1.847(5)
Fe2 O2_1 . 1.982(3)
Fe2 O2_1 2_555 1.982(3)
Fe2 O2_1 7_445 1.982(3)
Fe2 O2_1 8_555 1.982(3)
Fe2 O2_2 . 1.982(3)
Fe2 O2_2 2_555 1.982(3)
Fe2 O2_2 7_445 1.982(3)
Fe2 O2_2 8_555 1.982(3)
Fe2 O3 . 2.194(5)
Fe2 O4 . 1.965(2)
Pb1 Cl . 3.3222(14)
Pb1 Cl 1_655 3.3222(14)
Pb1 Cl 3_545 3.3222(14)
Pb1 Cl 3_555 3.3222(14)
Pb1 O1 . 2.335(4)
Pb1 O1 2_655 2.335(4)
Pb1 O1 7_545 2.368(4)
Pb1 O1 8_555 2.368(4)
Pb2 O2_1 . 2.775(3)
Pb2 O2_1 2_655 2.775(3)
Pb2 O2_1 7_545 2.326(4)
Pb2 O2_1 8_555 2.326(4)
Pb2 O2_2 . 2.326(4)
Pb2 O2_2 2_655 2.326(4)
Pb2 O2_2 7_545 2.775(3)
Pb2 O2_2 8_555 2.775(3)
Pb2 O3 . 2.7847(7)
Pb2 O3 1_655 2.7847(7)
Pb2 O3 7_545 2.7847(7)
Pb2 O3 7_555 2.7847(7)
Pb3 O2_1 . 3.110(3)
Pb3 O2_1 2_655 3.110(3)
Pb3 O2_1 3_556 2.717(3)
Pb3 O2_1 4_546 2.717(3)
Pb3 O2_1 5_656 3.110(3)
Pb3 O2_1 6_556 3.110(3)
Pb3 O2_1 7_545 2.717(3)
Pb3 O2_1 8_555 2.717(3)
Pb3 O2_2 . 2.717(3)
Pb3 O2_2 2_655 2.717(3)
Pb3 O2_2 3_556 3.110(3)
Pb3 O2_2 4_546 3.110(3)
Pb3 O2_2 5_656 2.717(3)
Pb3 O2_2 6_556 2.717(3)
Pb3 O2_2 7_545 3.110(3)
Pb3 O2_2 8_555 3.110(3)
Pb3 O4 . 2.75925(10)
Pb3 O4 1_655 2.75925(10)
Pb3 O4 3_546 2.75925(10)
Pb3 O4 3_556 2.75925(10)
